data_4318624
loop_
_publ_author_name
'Takashi Komuro'
'Hiroyuki Kawaguchi'
'Kazuyuki Tatsumi'

_publ_contact_author_address
;
Research Center for Materials Science, and Department of Chemistry, 
Graduate School of Science, Nagoya University, Furo-cho, Chikusa-ku, 
Nagoya 464-8602, Japan,
;
_publ_contact_author_email ' i45100a@nucc.cc.nagoya-u.ac.jp'
_publ_contact_author_fax ' +81-52-789-2943'
_publ_contact_author_name ' Kazuyuki Tatsumi'
_publ_section_title
;
 Synthesis and Reactions of Triphenylsilanethiolato Complexes of
 Manganese(II), Iron(II), Cobalt(II), and Nickel(II)
;
_journal_name_full 'Inorganic Chemistry'
_journal_page_first 5083
_journal_page_last 5090
_journal_paper_doi 10.1021/ic025715c
_journal_volume 41
_journal_year 2002
_chemical_formula_moiety 'C44 H50 Cl4 Co N2 S2 Si2 '
_chemical_formula_sum 'C44 H50 Cl4 Co N2 S2 Si2'
_chemical_formula_weight 927.93
_space_group_IT_number 15
_symmetry_cell_setting monoclinic
_symmetry_Int_Tables_number 15
_symmetry_space_group_name_Hall '-C 2yc'
_symmetry_space_group_name_H-M 'C 1 2/c 1'
_cell_angle_alpha 90
_cell_angle_beta 122.6191(8)
_cell_angle_gamma 90
_cell_formula_units_Z 8
_cell_length_a 35.801(1)
_cell_length_b 11.0545(6)
_cell_length_c 27.8316(8)
_cell_measurement_reflns_used 11084
_cell_measurement_temperature 193.2
_cell_measurement_theta_max 13.7
_cell_measurement_theta_min 1.5
_cell_volume 9277.4(6)
_computing_cell_refinement CrystalClear
_computing_data_collection CrystalClear
_computing_data_reduction CrystalStructure
_computing_publication_material 'CrystalStructure Ver. 2.00'
_computing_structure_refinement CRYSTALS
_computing_structure_solution SHELXS97
_diffrn_measurement_device_type 'Rigaku/MSC Mercury CCD'
_diffrn_measurement_method \w
_diffrn_radiation_type 'Mo K\a'
_diffrn_radiation_wavelength 0.7107
_diffrn_reflns_av_R_equivalents 0.040
_diffrn_reflns_limit_h_max 46
_diffrn_reflns_limit_h_min -46
_diffrn_reflns_limit_k_max 14
_diffrn_reflns_limit_k_min -11
_diffrn_reflns_limit_l_max 36
_diffrn_reflns_limit_l_min -36
_diffrn_reflns_number 43436
_exptl_absorpt_coefficient_mu 0.774
_exptl_absorpt_correction_T_max 0.000
_exptl_absorpt_correction_T_min 0.000
_exptl_absorpt_correction_type none
_exptl_crystal_colour blue
_exptl_crystal_density_diffrn 1.329
_exptl_crystal_density_method 'not measured'
_exptl_crystal_description platelet
_exptl_crystal_size_max 0.250
_exptl_crystal_size_mid 0.200
_exptl_crystal_size_min 0.100
_refine_diff_density_max 1.11
_refine_diff_density_min -0.74
_refine_ls_extinction_method none
_refine_ls_goodness_of_fit_ref 1.096
_refine_ls_hydrogen_treatment refall
_refine_ls_number_parameters 530
_refine_ls_number_reflns 5052
_refine_ls_R_factor_gt 0.0560
_refine_ls_shift/su_max 0.0000
_refine_ls_structure_factor_coef Fsqd
_refine_ls_weighting_details 'w = 1/[\s^2^(Fo^2^) + (0.05000(Max(Fo^2^,0) + 2Fc^2^)/3)^2^]'
_refine_ls_weighting_scheme calc
_refine_ls_wR_factor_ref 0.0770
_reflns_number_gt 5052
_reflns_number_total 0
_reflns_threshold_expression F^2^>2.0\s(F^2^)
_cod_data_source_file ic025715c_s1_07.cif
_cod_data_source_block Co(SSiPh3)2(tmeda)
_cod_original_formula_sum 'C44 H50 Cl4 Co N2 S2 Si2 '
_cod_database_code 4318624

loop_
_symmetry_equiv_pos_as_xyz
x,y,z
-x,y,1/2-z
-x,-y,-z
x,-y,1/2+z
1/2+x,1/2+y,z
1/2-x,1/2+y,1/2-z
1/2-x,1/2-y,-z
1/2+x,1/2-y,1/2+z

loop_
_atom_site_label
_atom_site_type_symbol
_atom_site_fract_x
_atom_site_fract_y
_atom_site_fract_z
_atom_site_U_iso_or_equiv
_atom_site_adp_type
_atom_site_occupancy
_atom_site_calc_flag
_atom_site_refinement_flags
_atom_site_disorder_assembly
_atom_site_disorder_group
Co(1) Co 0.15551(2) 0.07317(6) 0.14389(3) 0.0322(2) Uani 1.00 d . . .
Cl(1) Cl 0.2726(1) 0.6378(4) 0.1288(2) 0.0646(10) Uiso 0.50 d P . .
Cl(2) Cl 0.2680(2) 0.6750(5) 0.1104(3) 0.097(2) Uiso 0.50 d P . .
Cl(3) Cl 0.2104(2) 0.5854(6) -0.0004(3) 0.098(2) Uiso 0.50 d P . .
Cl(4) Cl 0.2118(2) 0.6380(7) 0.0019(3) 0.118(2) Uiso 0.50 d P . .
Cl(5) Cl -0.0217(7) 0.454(2) 0.2322(10) 0.36(1) Uiso 0.50 d P . .
Cl(6) Cl 0.0000 0.240(3) 0.2500 0.69(2) Uiso 2.00 d SP . .
Cl(7) Cl 0.5135(2) 0.3991(6) 0.1996(3) 0.129(2) Uiso 0.50 d P . .
Cl(8) Cl 0.4990(6) 0.323(2) 0.2166(7) 0.283(8) Uiso 0.50 d P . .
S(1) S 0.17177(4) 0.2504(1) 0.19297(6) 0.0397(3) Uani 1.00 d . . .
S(2) S 0.11553(5) 0.0259(1) 0.04962(6) 0.0450(4) Uani 1.00 d . . .
Si(1) Si 0.11475(5) 0.3565(1) 0.16406(6) 0.0340(4) Uani 1.00 d . . .
Si(2) Si 0.13387(5) 0.1262(1) 0.00147(6) 0.0396(4) Uani 1.00 d . . .
N(1) N 0.2176(2) -0.0161(4) 0.1879(2) 0.039(1) Uani 1.00 d . . .
N(2) N 0.1334(2) -0.0597(4) 0.1791(2) 0.044(1) Uani 1.00 d . . .
C(1) C 0.2143(2) -0.0905(6) 0.2300(3) 0.058(2) Uani 1.00 d . . .
C(2) C 0.1702(2) -0.1493(6) 0.2038(3) 0.059(2) Uani 1.00 d . . .
C(3) C 0.2572(2) 0.0643(6) 0.2196(3) 0.055(2) Uani 1.00 d . . .
C(4) C 0.2248(2) -0.0921(6) 0.1499(3) 0.068(2) Uani 1.00 d . . .
C(5) C 0.1285(3) -0.0083(7) 0.2241(3) 0.076(2) Uani 1.00 d . . .
C(6) C 0.0914(2) -0.1180(7) 0.1371(3) 0.061(2) Uani 1.00 d . . .
C(7) C 0.1210(2) 0.4407(5) 0.2268(2) 0.039(1) Uani 1.00 d . . .
C(8) C 0.1426(2) 0.3922(6) 0.2812(3) 0.053(2) Uani 1.00 d . . .
C(9) C 0.1451(3) 0.4510(7) 0.3262(3) 0.072(2) Uani 1.00 d . . .
C(10) C 0.1250(3) 0.5622(8) 0.3175(3) 0.081(3) Uani 1.00 d . . .
C(11) C 0.1029(3) 0.6129(7) 0.2647(4) 0.077(2) Uani 1.00 d . . .
C(12) C 0.1010(2) 0.5530(5) 0.2199(3) 0.054(2) Uani 1.00 d . . .
C(13) C 0.1086(2) 0.4715(5) 0.1108(2) 0.038(1) Uani 1.00 d . . .
C(14) C 0.1457(2) 0.5219(5) 0.1135(3) 0.046(2) Uani 1.00 d . . .
C(15) C 0.1414(2) 0.6132(6) 0.0770(3) 0.061(2) Uani 1.00 d . . .
C(16) C 0.0996(3) 0.6557(6) 0.0361(3) 0.065(2) Uani 1.00 d . . .
C(17) C 0.0624(2) 0.6081(6) 0.0318(3) 0.055(2) Uani 1.00 d . . .
C(18) C 0.0668(2) 0.5175(5) 0.0691(3) 0.046(2) Uani 1.00 d . . .
C(19) C 0.0624(2) 0.2651(5) 0.1313(3) 0.043(1) Uani 1.00 d . . .
C(20) C 0.0399(2) 0.2450(7) 0.1592(3) 0.068(2) Uani 1.00 d . . .
C(21) C 0.0017(3) 0.1755(8) 0.1336(4) 0.090(3) Uani 1.00 d . . .
C(22) C -0.0144(3) 0.1236(7) 0.0820(5) 0.091(3) Uani 1.00 d . . .
C(23) C 0.0062(2) 0.1411(6) 0.0537(4) 0.062(2) Uani 1.00 d . . .
C(24) C 0.0449(2) 0.2113(5) 0.0775(3) 0.048(2) Uani 1.00 d . . .
C(25) C 0.0953(2) 0.2573(5) -0.0349(2) 0.043(1) Uani 1.00 d . . .
C(26) C 0.1089(2) 0.3658(6) -0.0460(3) 0.059(2) Uani 1.00 d . . .
C(27) C 0.0785(3) 0.4579(7) -0.0760(4) 0.084(3) Uani 1.00 d . . .
C(28) C 0.0344(3) 0.4427(8) -0.0958(4) 0.077(3) Uani 1.00 d . . .
C(29) C 0.0202(3) 0.3369(7) -0.0857(3) 0.066(2) Uani 1.00 d . . .
C(30) C 0.0501(2) 0.2447(6) -0.0559(3) 0.052(2) Uani 1.00 d . . .
C(31) C 0.1278(2) 0.0250(6) -0.0567(2) 0.045(2) Uani 1.00 d . . .
C(32) C 0.1312(2) -0.0997(6) -0.0520(3) 0.062(2) Uani 1.00 d . . .
C(33) C 0.1240(3) -0.1716(8) -0.0976(4) 0.088(3) Uani 1.00 d . . .
C(34) C 0.1141(3) -0.119(1) -0.1478(4) 0.093(3) Uani 1.00 d . . .
C(35) C 0.1118(4) 0.002(1) -0.1527(4) 0.117(4) Uani 1.00 d . . .
C(36) C 0.1179(3) 0.0732(8) -0.1085(3) 0.096(3) Uani 1.00 d . . .
C(37) C 0.1923(2) 0.1852(5) 0.0444(2) 0.044(2) Uani 1.00 d . . .
C(38) C 0.2037(2) 0.2764(6) 0.0839(3) 0.057(2) Uani 1.00 d . . .
C(39) C 0.2467(3) 0.3191(7) 0.1166(3) 0.068(2) Uani 1.00 d . . .
C(40) C 0.2792(3) 0.2714(8) 0.1105(3) 0.073(2) Uani 1.00 d . . .
C(41) C 0.2689(3) 0.1847(9) 0.0717(4) 0.088(3) Uani 1.00 d . . .
C(42) C 0.2259(2) 0.1402(7) 0.0389(3) 0.071(2) Uani 1.00 d . . .
C(43) C 0.2645(3) 0.5886(8) 0.0594(4) 0.083(2) Uiso 1.00 d . . .
C(44) C -0.0410(5) 0.334(1) 0.2048(7) 0.070(4) Uiso 0.50 d P . .
C(45) C 0.4905(5) 0.264(1) 0.2178(6) 0.061(4) Uiso 0.50 d P . .
H(1) H 0.2373(2) -0.1517(6) 0.2456(3) 0.069(3) Uiso 1.00 calc . . .
H(2) H 0.2184(2) -0.0380(6) 0.2605(3) 0.069(3) Uiso 1.00 calc . . .
H(3) H 0.1692(2) -0.1969(6) 0.2323(3) 0.069(3) Uiso 1.00 calc . . .
H(4) H 0.1664(2) -0.2021(6) 0.1735(3) 0.069(3) Uiso 1.00 calc . . .
H(5) H 0.2836(2) 0.0149(6) 0.2411(3) 0.064(2) Uiso 1.00 calc . . .
H(6) H 0.2598(2) 0.1145(6) 0.1929(3) 0.064(2) Uiso 1.00 calc . . .
H(7) H 0.2541(2) 0.1154(6) 0.2455(3) 0.064(2) Uiso 1.00 calc . . .
H(8) H 0.1998(2) -0.1461(6) 0.1281(3) 0.080(3) Uiso 1.00 calc . . .
H(9) H 0.2279(2) -0.0403(6) 0.1241(3) 0.080(3) Uiso 1.00 calc . . .
H(10) H 0.2517(2) -0.1393(6) 0.1727(3) 0.080(3) Uiso 1.00 calc . . .
H(11) H 0.1561(3) 0.0302(7) 0.2526(3) 0.091(3) Uiso 1.00 calc . . .
H(12) H 0.1049(3) 0.0513(7) 0.2078(3) 0.091(3) Uiso 1.00 calc . . .
H(13) H 0.1215(3) -0.0722(7) 0.2419(3) 0.091(3) Uiso 1.00 calc . . .
H(14) H 0.0679(2) -0.0582(7) 0.1212(3) 0.073(3) Uiso 1.00 calc . . .
H(15) H 0.0939(2) -0.1522(7) 0.1069(3) 0.073(3) Uiso 1.00 calc . . .
H(16) H 0.0846(2) -0.1818(7) 0.1551(3) 0.073(3) Uiso 1.00 calc . . .
H(17) H 0.1567(2) 0.3136(6) 0.2876(3) 0.063(2) Uiso 1.00 calc . . .
H(18) H 0.1605(3) 0.4146(7) 0.3639(3) 0.084(3) Uiso 1.00 calc . . .
H(19) H 0.1270(3) 0.6054(8) 0.3492(3) 0.096(3) Uiso 1.00 calc . . .
H(20) H 0.0883(3) 0.6906(7) 0.2582(4) 0.092(3) Uiso 1.00 calc . . .
H(21) H 0.0855(2) 0.5900(5) 0.1824(3) 0.065(2) Uiso 1.00 calc . . .
H(22) H 0.1750(2) 0.4921(5) 0.1419(3) 0.055(2) Uiso 1.00 calc . . .
H(23) H 0.1676(2) 0.6473(6) 0.0803(3) 0.072(3) Uiso 1.00 calc . . .
H(24) H 0.0969(3) 0.7196(6) 0.0105(3) 0.075(3) Uiso 1.00 calc . . .
H(25) H 0.0331(2) 0.6372(6) 0.0027(3) 0.066(2) Uiso 1.00 calc . . .
H(26) H 0.0406(2) 0.4848(5) 0.0664(3) 0.055(2) Uiso 1.00 calc . . .
H(27) H 0.0509(2) 0.2816(7) 0.1961(3) 0.080(3) Uiso 1.00 calc . . .
H(28) H -0.0135(3) 0.1638(8) 0.1534(4) 0.103(4) Uiso 1.00 calc . . .
H(29) H -0.0407(3) 0.0732(7) 0.0654(5) 0.093(4) Uiso 1.00 calc . . .
H(30) H -0.0061(2) 0.1045(6) 0.0165(4) 0.070(2) Uiso 1.00 calc . . .
H(31) H 0.0595(2) 0.2232(5) 0.0570(3) 0.057(2) Uiso 1.00 calc . . .
H(32) H 0.1398(2) 0.3768(6) -0.0331(3) 0.070(3) Uiso 1.00 calc . . .
H(33) H 0.0884(3) 0.5339(7) -0.0829(4) 0.098(4) Uiso 1.00 calc . . .
H(34) H 0.0131(3) 0.5070(8) -0.1163(4) 0.091(3) Uiso 1.00 calc . . .
H(35) H -0.0110(3) 0.3258(7) -0.0998(3) 0.079(3) Uiso 1.00 calc . . .
H(36) H 0.0393(2) 0.1698(6) -0.0494(3) 0.063(2) Uiso 1.00 calc . . .
H(37) H 0.1383(2) -0.1378(6) -0.0167(3) 0.074(3) Uiso 1.00 calc . . .
H(38) H 0.1268(3) -0.2589(8) -0.0936(4) 0.103(4) Uiso 1.00 calc . . .
H(39) H 0.1076(3) -0.169(1) -0.1802(4) 0.107(4) Uiso 1.00 calc . . .
H(40) H 0.1078(4) 0.039(1) -0.1867(4) 0.132(5) Uiso 1.00 calc . . .
H(41) H 0.1141(3) 0.1601(8) -0.1137(3) 0.109(4) Uiso 1.00 calc . . .
H(42) H 0.1809(2) 0.3110(6) 0.0886(3) 0.069(2) Uiso 1.00 calc . . .
H(43) H 0.2539(3) 0.3832(7) 0.1440(3) 0.081(3) Uiso 1.00 calc . . .
H(44) H 0.3094(3) 0.3009(8) 0.1341(3) 0.085(3) Uiso 1.00 calc . . .
H(45) H 0.2917(3) 0.1524(9) 0.0664(4) 0.101(3) Uiso 1.00 calc . . .
H(46) H 0.2190(2) 0.0754(7) 0.0119(3) 0.083(3) Uiso 1.00 calc . . .

loop_
_atom_site_aniso_label
_atom_site_aniso_U_11
_atom_site_aniso_U_22
_atom_site_aniso_U_33
_atom_site_aniso_U_12
_atom_site_aniso_U_13
_atom_site_aniso_U_23
Co(1) 0.0328(4) 0.0307(3) 0.0332(3) 0.0028(3) 0.0143(3) 0.0014(3)
S(1) 0.0295(6) 0.0341(6) 0.0520(8) 0.0033(6) 0.0118(6) -0.0065(6)
S(2) 0.0422(8) 0.0559(8) 0.0342(7) -0.0100(6) 0.0177(6) -0.0006(7)
Si(1) 0.0286(7) 0.0316(7) 0.0406(8) 0.0011(6) 0.0133(6) -0.0013(6)
Si(2) 0.0396(8) 0.0434(8) 0.0355(7) -0.0019(6) 0.0201(6) -0.0008(7)
N(1) 0.040(3) 0.035(2) 0.042(2) 0.008(2) 0.019(2) 0.003(2)
N(2) 0.047(3) 0.041(2) 0.044(3) 0.003(2) 0.027(2) 0.003(2)
C(1) 0.046(3) 0.065(4) 0.063(4) 0.021(3) 0.023(3) 0.029(3)
C(2) 0.060(4) 0.040(3) 0.073(4) 0.013(3) 0.034(3) 0.016(3)
C(3) 0.039(3) 0.052(4) 0.071(4) 0.005(3) 0.018(3) 0.001(3)
C(4) 0.059(4) 0.059(4) 0.083(5) 0.018(4) 0.040(4) -0.010(3)
C(5) 0.090(6) 0.072(5) 0.065(4) 0.004(4) 0.056(4) 0.008(4)
C(6) 0.054(4) 0.064(4) 0.064(4) -0.010(3) 0.031(3) 0.012(3)
C(7) 0.030(3) 0.037(3) 0.046(3) -0.004(2) 0.018(2) -0.003(2)
C(8) 0.059(4) 0.052(3) 0.047(3) 0.000(3) 0.027(3) 0.004(3)
C(9) 0.090(6) 0.075(5) 0.046(4) -0.009(3) 0.034(4) 0.001(4)
C(10) 0.094(6) 0.080(5) 0.066(5) -0.012(4) 0.051(4) -0.024(5)
C(11) 0.090(6) 0.060(4) 0.079(5) 0.012(4) 0.050(5) -0.011(4)
C(12) 0.064(4) 0.046(3) 0.052(3) 0.012(3) 0.029(3) -0.004(3)
C(13) 0.039(3) 0.036(3) 0.037(3) 0.004(2) 0.020(2) -0.004(2)
C(14) 0.047(3) 0.043(3) 0.049(3) -0.003(3) 0.026(3) -0.010(3)
C(15) 0.064(4) 0.047(3) 0.069(4) -0.012(3) 0.044(4) -0.006(3)
C(16) 0.086(5) 0.049(4) 0.052(4) -0.002(3) 0.036(4) 0.003(4)
C(17) 0.062(4) 0.053(4) 0.050(4) 0.007(3) 0.018(3) 0.014(3)
C(18) 0.042(3) 0.046(3) 0.050(3) 0.001(3) 0.019(3) 0.002(3)
C(19) 0.030(3) 0.033(3) 0.058(3) 0.001(3) 0.014(3) -0.001(2)
C(20) 0.047(4) 0.067(4) 0.085(5) -0.012(4) 0.033(4) -0.010(3)
C(21) 0.054(4) 0.079(5) 0.124(7) -0.016(5) 0.053(5) -0.001(4)
C(22) 0.039(4) 0.049(4) 0.145(9) -0.012(5) 0.023(5) -0.002(3)
C(23) 0.044(4) 0.044(4) 0.088(5) 0.000(4) -0.004(4) -0.013(3)
C(24) 0.042(3) 0.045(3) 0.054(4) 0.006(3) 0.010(3) -0.007(3)
C(25) 0.046(3) 0.044(3) 0.040(3) 0.000(2) 0.023(3) -0.001(3)
C(26) 0.058(4) 0.056(4) 0.061(4) 0.002(3) 0.031(3) 0.011(3)
C(27) 0.101(7) 0.057(5) 0.087(6) 0.014(4) 0.053(5) 0.023(4)
C(28) 0.084(6) 0.065(5) 0.080(5) 0.025(4) 0.036(5) 0.009(4)
C(29) 0.060(4) 0.072(5) 0.066(4) 0.015(4) 0.025(4) 0.003(4)
C(30) 0.048(3) 0.054(4) 0.055(4) 0.007(3) 0.023(3) 0.003(3)
C(31) 0.035(3) 0.054(3) 0.043(3) 0.001(3) 0.021(2) 0.000(3)
C(32) 0.061(4) 0.061(4) 0.063(4) -0.004(3) 0.038(4) -0.006(3)
C(33) 0.079(5) 0.068(5) 0.111(7) -0.011(5) 0.059(5) -0.037(4)
C(34) 0.090(6) 0.118(8) 0.060(5) 0.007(5) 0.037(5) -0.035(6)
C(35) 0.150(10) 0.125(9) 0.057(5) 0.036(5) 0.066(6) 0.006(7)
C(36) 0.132(7) 0.081(5) 0.058(4) 0.024(4) 0.067(5) 0.009(5)
C(37) 0.040(3) 0.051(3) 0.039(3) -0.002(2) 0.019(2) 0.002(3)
C(38) 0.055(4) 0.060(4) 0.056(4) -0.011(3) 0.030(3) -0.007(3)
C(39) 0.070(5) 0.075(5) 0.057(4) -0.030(4) 0.026(4) -0.016(4)
C(40) 0.050(4) 0.093(6) 0.068(5) -0.023(4) 0.021(4) -0.008(4)
C(41) 0.045(4) 0.109(7) 0.097(6) -0.003(6) 0.030(4) -0.015(4)
C(42) 0.047(4) 0.089(5) 0.071(4) -0.009(4) 0.031(3) -0.025(4)

loop_
_atom_type_symbol
_atom_type_description
_atom_type_scat_dispersion_real
_atom_type_scat_dispersion_imag
_atom_type_scat_source
C C 0.003 0.002
;International Tables for Crystallography
(1992, Vol. C, Tables 4.2.6.8 and 6.1.1.1)
;
H H 0.000 0.000
;International Tables for Crystallography
(1992, Vol. C, Table 6.1.1.2)
;
N N 0.006 0.003
;International Tables for Crystallography
(1992, Vol. C, Tables 4.2.6.8 and 6.1.1.1)
;
Cl Cl 0.148 0.159
;International Tables for Crystallography
(1992, Vol. C, Tables 4.2.6.8 and 6.1.1.1)
;
S S 0.125 0.123
;International Tables for Crystallography
(1992, Vol. C, Tables 4.2.6.8 and 6.1.1.1)
;
Si Si 0.082 0.070
;International Tables for Crystallography
(1992, Vol. C, Tables 4.2.6.8 and 6.1.1.1)
;
Co Co 0.349 0.972
;International Tables for Crystallography
(1992, Vol. C, Tables 4.2.6.8 and 6.1.1.1)
;

loop_
_geom_angle_atom_site_label_1
_geom_angle_atom_site_label_2
_geom_angle_atom_site_label_3
_geom_angle
_geom_angle_site_symmetry_1
_geom_angle_site_symmetry_2
_geom_angle_site_symmetry_3
_geom_angle_publ_flag
S(1) Co(1) S(2) 133.55(6) . . . yes
S(1) Co(1) N(1) 101.8(1) . . . yes
S(1) Co(1) N(2) 110.7(2) . . . yes
S(2) Co(1) N(1) 111.9(1) . . . yes
S(2) Co(1) N(2) 102.3(1) . . . yes
N(1) Co(1) N(2) 87.0(2) . . . yes
Cl(2) Cl(1) C(43) 60.4(8) . . . yes
Cl(1) Cl(2) C(43) 101.1(9) . . . yes
Cl(4) Cl(3) C(43) 83.7(8) . . . yes
Cl(3) Cl(4) C(43) 77.2(8) . . . yes
Cl(8) Cl(7) C(45) 8(1) . . . yes
Cl(7) Cl(8) C(45) 157(3) . . . yes
Co(1) S(1) Si(1) 111.65(6) . . . yes
Co(1) S(2) Si(2) 113.38(8) . . . yes
S(1) Si(1) C(7) 108.4(2) . . . yes
S(1) Si(1) C(13) 111.0(2) . . . yes
S(1) Si(1) C(19) 113.3(2) . . . yes
C(7) Si(1) C(13) 107.6(3) . . . yes
C(7) Si(1) C(19) 107.8(3) . . . yes
C(13) Si(1) C(19) 108.6(2) . . . yes
S(2) Si(2) C(25) 111.1(3) . . . yes
S(2) Si(2) C(31) 107.7(2) . . . yes
S(2) Si(2) C(37) 113.7(2) . . . yes
C(25) Si(2) C(31) 106.5(3) . . . yes
C(25) Si(2) C(37) 108.5(3) . . . yes
C(31) Si(2) C(37) 109.0(3) . . . yes
Co(1) N(1) C(1) 102.0(4) . . . yes
Co(1) N(1) C(3) 115.6(3) . . . yes
Co(1) N(1) C(4) 112.6(3) . . . yes
C(1) N(1) C(3) 108.6(5) . . . yes
C(1) N(1) C(4) 111.6(5) . . . yes
C(3) N(1) C(4) 106.5(6) . . . yes
Co(1) N(2) C(2) 102.3(5) . . . yes
Co(1) N(2) C(5) 111.6(4) . . . yes
Co(1) N(2) C(6) 114.2(4) . . . yes
C(2) N(2) C(5) 110.3(5) . . . yes
C(2) N(2) C(6) 110.4(5) . . . yes
C(5) N(2) C(6) 107.9(7) . . . yes
N(1) C(1) C(2) 111.7(5) . . . yes
N(2) C(2) C(1) 112.2(5) . . . yes
Si(1) C(7) C(8) 122.7(5) . . . yes
Si(1) C(7) C(12) 121.1(4) . . . yes
C(8) C(7) C(12) 116.1(6) . . . yes
C(7) C(8) C(9) 122.6(6) . . . yes
C(8) C(9) C(10) 119.4(7) . . . yes
C(9) C(10) C(11) 120.2(9) . . . yes
C(10) C(11) C(12) 119.7(8) . . . yes
C(7) C(12) C(11) 122.1(6) . . . yes
Si(1) C(13) C(14) 121.4(4) . . . yes
Si(1) C(13) C(18) 121.4(5) . . . yes
C(14) C(13) C(18) 117.0(6) . . . yes
C(13) C(14) C(15) 121.5(5) . . . yes
C(14) C(15) C(16) 119.7(8) . . . yes
C(15) C(16) C(17) 120.5(7) . . . yes
C(16) C(17) C(18) 119.6(6) . . . yes
C(13) C(18) C(17) 121.6(7) . . . yes
Si(1) C(19) C(20) 122.4(5) . . . yes
Si(1) C(19) C(24) 120.2(6) . . . yes
C(20) C(19) C(24) 117.4(6) . . . yes
C(19) C(20) C(21) 120.3(9) . . . yes
C(20) C(21) C(22) 121(1) . . . yes
C(21) C(22) C(23) 120.2(8) . . . yes
C(22) C(23) C(24) 120.9(8) . . . yes
C(19) C(24) C(23) 119.9(8) . . . yes
Si(2) C(25) C(26) 122.9(5) . . . yes
Si(2) C(25) C(30) 119.7(5) . . . yes
C(26) C(25) C(30) 117.2(5) . . . yes
C(25) C(26) C(27) 120.7(8) . . . yes
C(26) C(27) C(28) 120.6(8) . . . yes
C(27) C(28) C(29) 119.8(7) . . . yes
C(28) C(29) C(30) 120.1(8) . . . yes
C(25) C(30) C(29) 121.6(7) . . . yes
Si(2) C(31) C(32) 123.2(6) . . . yes
Si(2) C(31) C(36) 120.7(5) . . . yes
C(32) C(31) C(36) 116.0(7) . . . yes
C(31) C(32) C(33) 121.2(8) . . . yes
C(32) C(33) C(34) 120.1(8) . . . yes
C(33) C(34) C(35) 119.7(10) . . . yes
C(34) C(35) C(36) 120.5(10) . . . yes
C(31) C(36) C(35) 122.4(8) . . . yes
Si(2) C(37) C(38) 120.6(6) . . . yes
Si(2) C(37) C(42) 122.7(5) . . . yes
C(38) C(37) C(42) 116.7(6) . . . yes
C(37) C(38) C(39) 121.2(8) . . . yes
C(38) C(39) C(40) 120.5(8) . . . yes
C(39) C(40) C(41) 119.5(7) . . . yes
C(40) C(41) C(42) 120.5(10) . . . yes
C(37) C(42) C(41) 121.5(8) . . . yes
Cl(1) C(43) Cl(2) 18.5(3) . . . yes
Cl(1) C(43) Cl(3) 117.9(7) . . . yes
Cl(1) C(43) Cl(4) 109.9(7) . . . yes
Cl(2) C(43) Cl(3) 111.3(7) . . . yes
Cl(2) C(43) Cl(4) 98.5(6) . . . yes
Cl(3) C(43) Cl(4) 19.1(3) . . . yes
Cl(5) C(44) Cl(6) 100(1) . . . yes
Cl(7) C(45) Cl(8) 14(2) . . . yes

loop_
_geom_bond_atom_site_label_1
_geom_bond_atom_site_label_2
_geom_bond_distance
_geom_bond_site_symmetry_1
_geom_bond_site_symmetry_2
_geom_bond_publ_flag
Co(1) S(1) 2.277(2) . . yes
Co(1) S(2) 2.271(2) . . yes
Co(1) N(1) 2.117(4) . . yes
Co(1) N(2) 2.140(6) . . yes
Cl(1) Cl(2) 0.606(8) . . yes
Cl(1) C(43) 1.87(1) . . yes
Cl(2) C(43) 1.66(1) . . yes
Cl(3) Cl(4) 0.58(1) . . yes
Cl(3) C(43) 1.744(9) . . yes
Cl(4) C(43) 1.778(10) . . yes
Cl(5) C(44) 1.51(2) . . yes
Cl(6) C(44) 1.68(3) . . yes
Cl(7) Cl(8) 1.21(2) . . yes
Cl(7) C(45) 1.90(2) . . yes
Cl(8) C(45) 0.73(3) . . yes
S(1) Si(1) 2.102(2) . . yes
S(2) Si(2) 2.099(3) . . yes
Si(1) C(7) 1.883(7) . . yes
Si(1) C(13) 1.872(6) . . yes
Si(1) C(19) 1.876(6) . . yes
Si(2) C(25) 1.877(6) . . yes
Si(2) C(31) 1.882(7) . . yes
Si(2) C(37) 1.880(6) . . yes
N(1) C(1) 1.49(1) . . yes
N(1) C(3) 1.493(7) . . yes
N(1) C(4) 1.48(1) . . yes
N(2) C(2) 1.489(8) . . yes
N(2) C(5) 1.47(1) . . yes
N(2) C(6) 1.465(7) . . yes
C(1) C(2) 1.482(10) . . yes
C(7) C(8) 1.383(8) . . yes
C(7) C(12) 1.394(8) . . yes
C(8) C(9) 1.37(1) . . yes
C(9) C(10) 1.38(1) . . yes
C(10) C(11) 1.36(1) . . yes
C(11) C(12) 1.38(1) . . yes
C(13) C(14) 1.41(1) . . yes
C(13) C(18) 1.403(7) . . yes
C(14) C(15) 1.38(1) . . yes
C(15) C(16) 1.385(9) . . yes
C(16) C(17) 1.38(1) . . yes
C(17) C(18) 1.39(1) . . yes
C(19) C(20) 1.41(1) . . yes
C(19) C(24) 1.405(9) . . yes
C(20) C(21) 1.38(1) . . yes
C(21) C(22) 1.35(2) . . yes
C(22) C(23) 1.35(2) . . yes
C(23) C(24) 1.402(10) . . yes
C(25) C(26) 1.389(10) . . yes
C(25) C(30) 1.401(10) . . yes
C(26) C(27) 1.39(1) . . yes
C(27) C(28) 1.37(2) . . yes
C(28) C(29) 1.36(1) . . yes
C(29) C(30) 1.383(9) . . yes
C(31) C(32) 1.384(9) . . yes
C(31) C(36) 1.39(1) . . yes
C(32) C(33) 1.40(1) . . yes
C(33) C(34) 1.37(2) . . yes
C(34) C(35) 1.34(2) . . yes
C(35) C(36) 1.38(1) . . yes
C(37) C(38) 1.381(9) . . yes
C(37) C(42) 1.38(1) . . yes
C(38) C(39) 1.38(1) . . yes
C(39) C(40) 1.37(1) . . yes
C(40) C(41) 1.34(1) . . yes
C(41) C(42) 1.39(1) . . yes

loop_
_geom_contact_atom_site_label_1
_geom_contact_atom_site_label_2
_geom_contact_distance
_geom_contact_site_symmetry_1
_geom_contact_site_symmetry_2
_geom_contact_publ_flag
Cl(2) C(4) 3.47(1) . 1_565 ?
Cl(4) C(33) 3.55(1) . 1_565 ?
Cl(5) C(45) 3.50(3) . 3_455 ?
Cl(7) C(21) 3.47(1) . 3_555 ?
C(33) C(44) 3.37(2) . 2_555 ?
C(34) C(44) 3.25(2) . 2_555 ?

loop_
_geom_torsion_atom_site_label_1
_geom_torsion_atom_site_label_2
_geom_torsion_atom_site_label_3
_geom_torsion_atom_site_label_4
_geom_torsion
_geom_torsion_site_symmetry_1
_geom_torsion_site_symmetry_2
_geom_torsion_site_symmetry_3
_geom_torsion_site_symmetry_4
_geom_torsion_publ_flag
Co(1) S(1) Si(1) C(7) 145.8(2) . . . . yes
Co(1) S(1) Si(1) C(13) -96.3(2) . . . . yes
Co(1) S(1) Si(1) C(19) 26.2(3) . . . . yes
Co(1) S(2) Si(2) C(25) -98.4(2) . . . . yes
Co(1) S(2) Si(2) C(31) 145.3(2) . . . . yes
Co(1) S(2) Si(2) C(37) 24.4(3) . . . . yes
Co(1) N(1) C(1) C(2) 43.1(6) . . . . yes
Co(1) N(2) C(2) C(1) 38.0(7) . . . . yes
Cl(1) Cl(2) C(43) Cl(3) 114.7(9) . . . . yes
Cl(1) Cl(2) C(43) Cl(4) 129.4(9) . . . . yes
Cl(1) C(43) Cl(3) Cl(4) 69(1) . . . . yes
Cl(1) C(43) Cl(4) Cl(3) -118(1) . . . . yes
Cl(2) Cl(1) C(43) Cl(3) -73.3(10) . . . . yes
Cl(2) Cl(1) C(43) Cl(4) -54.3(9) . . . . yes
Cl(2) C(43) Cl(3) Cl(4) 50(1) . . . . yes
Cl(2) C(43) Cl(4) Cl(3) -133(1) . . . . yes
S(1) Co(1) S(2) Si(2) 51.7(1) . . . . yes
S(1) Co(1) N(1) C(1) 93.9(3) . . . . yes
S(1) Co(1) N(1) C(3) -23.8(5) . . . . yes
S(1) Co(1) N(1) C(4) -146.4(4) . . . . yes
S(1) Co(1) N(2) C(2) -112.1(3) . . . . yes
S(1) Co(1) N(2) C(5) 5.8(4) . . . . yes
S(1) Co(1) N(2) C(6) 128.6(5) . . . . yes
S(1) Si(1) C(7) C(8) -34.2(6) . . . . yes
S(1) Si(1) C(7) C(12) 150.6(5) . . . . yes
S(1) Si(1) C(13) C(14) -31.2(6) . . . . yes
S(1) Si(1) C(13) C(18) 153.5(5) . . . . yes
S(1) Si(1) C(19) C(20) 106.2(5) . . . . yes
S(1) Si(1) C(19) C(24) -72.3(5) . . . . yes
S(2) Co(1) S(1) Si(1) 48.6(2) . . . . yes
S(2) Co(1) N(1) C(1) -118.7(3) . . . . yes
S(2) Co(1) N(1) C(3) 123.7(5) . . . . yes
S(2) Co(1) N(1) C(4) 1.0(5) . . . . yes
S(2) Co(1) N(2) C(2) 101.1(3) . . . . yes
S(2) Co(1) N(2) C(5) -141.0(4) . . . . yes
S(2) Co(1) N(2) C(6) -18.1(5) . . . . yes
S(2) Si(2) C(25) C(26) 148.6(6) . . . . yes
S(2) Si(2) C(25) C(30) -36.1(6) . . . . yes
S(2) Si(2) C(31) C(32) -26.9(6) . . . . yes
S(2) Si(2) C(31) C(36) 150.9(6) . . . . yes
S(2) Si(2) C(37) C(38) -70.2(5) . . . . yes
S(2) Si(2) C(37) C(42) 109.1(6) . . . . yes
Si(1) S(1) Co(1) N(1) -175.0(2) . . . . yes
Si(1) S(1) Co(1) N(2) -83.7(2) . . . . yes
Si(1) C(7) C(8) C(9) -176.4(7) . . . . yes
Si(1) C(7) C(12) C(11) 176.0(7) . . . . yes
Si(1) C(13) C(14) C(15) -175.1(6) . . . . yes
Si(1) C(13) C(18) C(17) 176.0(5) . . . . yes
Si(1) C(19) C(20) C(21) -179.1(5) . . . . yes
Si(1) C(19) C(24) C(23) 178.7(5) . . . . yes
Si(2) S(2) Co(1) N(1) -81.6(2) . . . . yes
Si(2) S(2) Co(1) N(2) -173.3(2) . . . . yes
Si(2) C(25) C(26) C(27) 176.4(7) . . . . yes
Si(2) C(25) C(30) C(29) -176.5(6) . . . . yes
Si(2) C(31) C(32) C(33) 176.4(6) . . . . yes
Si(2) C(31) C(36) C(35) -177.9(9) . . . . yes
Si(2) C(37) C(38) C(39) 178.8(6) . . . . yes
Si(2) C(37) C(42) C(41) -179.3(7) . . . . yes
N(1) Co(1) N(2) C(2) -10.6(4) . . . . yes
N(1) Co(1) N(2) C(5) 107.3(4) . . . . yes
N(1) Co(1) N(2) C(6) -129.9(5) . . . . yes
N(1) C(1) C(2) N(2) -59.0(9) . . . . yes
N(2) Co(1) N(1) C(1) -16.7(3) . . . . yes
N(2) Co(1) N(1) C(3) -134.3(5) . . . . yes
N(2) Co(1) N(1) C(4) 103.1(5) . . . . yes
C(1) C(2) N(2) C(5) -80.9(9) . . . . yes
C(1) C(2) N(2) C(6) 159.9(7) . . . . yes
C(2) C(1) N(1) C(3) 165.5(6) . . . . yes
C(2) C(1) N(1) C(4) -77.4(7) . . . . yes
C(7) Si(1) C(13) C(14) 87.2(6) . . . . yes
C(7) Si(1) C(13) C(18) -88.1(5) . . . . yes
C(7) Si(1) C(19) C(20) -13.7(5) . . . . yes
C(7) Si(1) C(19) C(24) 167.9(4) . . . . yes
C(7) C(8) C(9) C(10) 0(1) . . . . yes
C(7) C(12) C(11) C(10) 0(1) . . . . yes
C(8) C(7) Si(1) C(13) -154.3(6) . . . . yes
C(8) C(7) Si(1) C(19) 88.7(6) . . . . yes
C(8) C(7) C(12) C(11) 0(1) . . . . yes
C(8) C(9) C(10) C(11) 0(1) . . . . yes
C(9) C(8) C(7) C(12) 0(1) . . . . yes
C(9) C(10) C(11) C(12) 0(1) . . . . yes
C(12) C(7) Si(1) C(13) 30.5(6) . . . . yes
C(12) C(7) Si(1) C(19) -86.5(6) . . . . yes
C(13) Si(1) C(19) C(20) -130.0(5) . . . . yes
C(13) Si(1) C(19) C(24) 51.5(5) . . . . yes
C(13) C(14) C(15) C(16) 0(1) . . . . yes
C(13) C(18) C(17) C(16) 0(1) . . . . yes
C(14) C(13) Si(1) C(19) -156.3(5) . . . . yes
C(14) C(13) C(18) C(17) 0.4(10) . . . . yes
C(14) C(15) C(16) C(17) 0(1) . . . . yes
C(15) C(14) C(13) C(18) 0.5(10) . . . . yes
C(15) C(16) C(17) C(18) 0(1) . . . . yes
C(18) C(13) Si(1) C(19) 28.4(6) . . . . yes
C(19) C(20) C(21) C(22) 1(1) . . . . yes
C(19) C(24) C(23) C(22) -0.4(10) . . . . yes
C(20) C(19) C(24) C(23) 0.2(8) . . . . yes
C(20) C(21) C(22) C(23) -1(1) . . . . yes
C(21) C(20) C(19) C(24) -0.6(9) . . . . yes
C(21) C(22) C(23) C(24) 0(1) . . . . yes
C(25) Si(2) C(31) C(32) -146.2(6) . . . . yes
C(25) Si(2) C(31) C(36) 31.6(7) . . . . yes
C(25) Si(2) C(37) C(38) 54.0(6) . . . . yes
C(25) Si(2) C(37) C(42) -126.7(6) . . . . yes
C(25) C(26) C(27) C(28) 0(1) . . . . yes
C(25) C(30) C(29) C(28) 0(1) . . . . yes
C(26) C(25) Si(2) C(31) -94.3(6) . . . . yes
C(26) C(25) Si(2) C(37) 23.0(7) . . . . yes
C(26) C(25) C(30) C(29) 0(1) . . . . yes
C(26) C(27) C(28) C(29) 0(1) . . . . yes
C(27) C(26) C(25) C(30) 1(1) . . . . yes
C(27) C(28) C(29) C(30) 0(1) . . . . yes
C(30) C(25) Si(2) C(31) 81.0(6) . . . . yes
C(30) C(25) Si(2) C(37) -161.8(6) . . . . yes
C(31) Si(2) C(37) C(38) 169.7(5) . . . . yes
C(31) Si(2) C(37) C(42) -11.1(7) . . . . yes
C(31) C(32) C(33) C(34) 1(1) . . . . yes
C(31) C(36) C(35) C(34) 1(1) . . . . yes
C(32) C(31) Si(2) C(37) 96.8(6) . . . . yes
C(32) C(31) C(36) C(35) 0(1) . . . . yes
C(32) C(33) C(34) C(35) 0(1) . . . . yes
C(33) C(32) C(31) C(36) -1(1) . . . . yes
C(33) C(34) C(35) C(36) -2(1) . . . . yes
C(36) C(31) Si(2) C(37) -85.3(7) . . . . yes
C(37) C(38) C(39) C(40) 0(1) . . . . yes
C(37) C(42) C(41) C(40) 1(1) . . . . yes
C(38) C(37) C(42) C(41) 0(1) . . . . yes
C(38) C(39) C(40) C(41) 1(1) . . . . yes
C(39) C(38) C(37) C(42) 0(1) . . . . yes
C(39) C(40) C(41) C(42) -2(1) . . . . yes
C(39) C(40) C(41) C(42) -2(1) . . . . yes
